data_4500531
loop_
_publ_author_name
'Colodrero, Rosario M. P.'
'Cabeza, Aurelio'
'Olivera-Pastor, Pascual'
'Papadaki, Maria'
'Rius, Jordi'
'Choquesillo-Lazarte, Duane'
'Garc\'ia-Ruiz, Juan M.'
'Demadis, Konstantinos D.'
'Aranda, Miguel A. G.'

_publ_section_title
;
 Common Structural Features in Calcium Hydroxyphosphonoacetates. A
 High-Throughput Screening
;
_journal_issue 5
_journal_name_full 'Crystal Growth &amp; Design'
_journal_page_first 1713
_journal_paper_doi 10.1021/cg101652e
_journal_volume 11
_journal_year 2011
_chemical_formula_sum 'C2 Ca Li O6 P'
_chemical_formula_weight 198.01
_chemical_name_systematic ' ?'
_space_group_IT_number 14
_symmetry_cell_setting monoclinic
_symmetry_space_group_name_Hall '-P 2yab'
_symmetry_space_group_name_H-M 'P 1 21/a 1'
_audit_creation_date 2010-10-05T12:54
_audit_creation_method 'from EXP file using GSAS2CIF'
_audit_update_record ' 2010-10-05T12:54  Initial CIF as created by GSAS2CIF'
_cell_angle_alpha 90.0
_cell_angle_beta 92.4396(16)
_cell_angle_gamma 90.0
_cell_formula_units_Z 4
_cell_length_a 10.11879(25)
_cell_length_b 8.59360(19)
_cell_length_c 6.07574(16)
_cell_measurement_temperature 293
_cell_volume 527.85(2)
_computing_structure_refinement GSAS
_diffrn_ambient_temperature 293
_diffrn_radiation_probe x-ray
_diffrn_radiation_wavelength 1.5406
_exptl_absorpt_correction_T_max 1.00000
_exptl_absorpt_correction_T_min 1.00000
_exptl_absorpt_process_details
;   GSAS Absorption/surface roughness correction: function number 0
 No correction is applied.
;
_pd_block_id 2010-10-05T12:54|CALIHPAA_CAP05|CaLiHPAA_cap05|X'pert
_pd_calc_method 'Rietveld Refinement'
_pd_instr_location ' ?'
_pd_meas_2theta_range_inc 0.017
_pd_meas_2theta_range_max 99.9904
_pd_meas_2theta_range_min 4.0084
_pd_phase_name CaLiHPAA_cap05
_pd_proc_2theta_range_inc 0.017
_pd_proc_2theta_range_max 99.99256
_pd_proc_2theta_range_min 4.01056
_pd_proc_info_datetime 2010-10-05T12:54:00
_pd_proc_info_excluded_regions ' ?'
_pd_proc_ls_background_function
;   GSAS Background function number 1 with 12 terms.
 Shifted Chebyshev function of 1st kind
      1:    407.761     2:   -325.821     3:    109.591     4:    3.37962    
      5:   -28.9206     6:    3.67619     7:    25.5361     8:   -21.6719    
      9:   -1.31311    10:    13.2466    11:   -16.3738    12:    4.78140    
;
_pd_proc_ls_peak_cutoff 0.00300
_pd_proc_ls_pref_orient_corr
;   March-Dollase
 AXIS  1 Ratio=   0.99410  h= 1.000  k= 0.000  l= 0.000
 Prefered orientation correction range: Min=   0.99107, Max=   1.01810
;
_pd_proc_ls_profile_function
;
 CW Profile function number 3 with  19 terms
 Pseudovoigt profile coefficients as parameterized in
 P. Thompson, D.E. Cox & J.B. Hastings (1987). J. Appl. Cryst.,20,79-83.
 Asymmetry correction of L.W. Finger, D.E. Cox & A. P. Jephcoat (1994).
 J. Appl. Cryst.,27,892-900.
 Peak tails are ignored  where the intensity is below 0.0030 times the peak
   Aniso. broadening axis   0.0   0.0   1.0
;
_pd_proc_ls_prof_R_factor 0.0504
_pd_proc_ls_prof_wR_expected 0.0455
_pd_proc_ls_prof_wR_factor 0.0659
_pd_spec_mounting ' ?'
_refine_ls_goodness_of_fit_all 1.48
_refine_ls_matrix_type full
_refine_ls_number_parameters 58
_refine_ls_number_restraints 23
_refine_ls_R_Fsqd_factor 0.08546
_refine_ls_shift/su_max 0.07
_refine_ls_shift/su_mean 0.03
_reflns_d_resolution_high 1.006
_reflns_d_resolution_low 6.548
_reflns_limit_h_max 10
_reflns_limit_h_min 0
_reflns_limit_k_max 8
_reflns_limit_k_min 0
_reflns_limit_l_max 6
_reflns_limit_l_min -6
_reflns_number_total 539
_cod_data_source_file cg101652e_si_002.cif
_cod_data_source_block CaLi(HPA)
_cod_depositor_comments
;
The following automatic conversions were performed:

'_geom_bond_publ_flag' value 'N' changed to 'n' according to
/home/saulius/struct/CIF-dictionaries/cif_core.dic dictionary named
'cif_core.dic' version 2.4.1 from 2010-06-29 (67
times).

'_geom_angle_publ_flag' value 'N' changed to 'n' according
to /home/saulius/struct/CIF-dictionaries/cif_core.dic dictionary
named 'cif_core.dic' version 2.4.1 from 2010-06-29 (90 times).

Automatic conversion script
Id: cif_fix_values 1715 2011-07-08 13:25:40Z adriana 
;
_cod_original_cell_volume 527.848(24)
_cod_database_code 4500531

loop_
_symmetry_equiv_pos_site_id
_symmetry_equiv_pos_as_xyz
1 +x,+y,+z
2 -x+1/2,+y+1/2,-z
-1 -x,-y,-z
-2 +x+1/2,-y+1/2,+z

loop_
_atom_site_type_symbol
_atom_site_label
_atom_site_fract_x
_atom_site_fract_y
_atom_site_fract_z
_atom_site_occupancy
_atom_site_thermal_displace_type
_atom_site_U_iso_or_equiv
_atom_site_symmetry_multiplicity
Ca Ca 0.31977(25) 0.05174(30) 0.8234(5) 1.0 Uiso 0.0046(7) 4
P P 0.56403(31) 0.2484(4) 0.5208(5) 1.0 Uiso 0.0046(7) 4
O O1 0.4413(5) 0.2404(8) 0.6586(10) 1.0 Uiso 0.0046(7) 4
O O2 0.6469(6) 0.3952(6) 0.5655(10) 1.0 Uiso 0.0046(7) 4
O O3 0.6449(6) 0.0985(6) 0.5389(11) 1.0 Uiso 0.0046(7) 4
C C1 0.5039(6) 0.2606(7) 0.2329(7) 1.0 Uiso 0.0046(7) 4
O O4 0.4570(7) 0.1114(7) 0.1691(10) 1.0 Uiso 0.0046(7) 4
C C2 0.1164(8) 0.1899(7) 1.0959(17) 1.0 Uiso 0.0046(7) 4
O O5 0.1922(6) 0.2935(7) 1.0186(12) 1.0 Uiso 0.0046(7) 4
O O6 0.1510(6) 0.0478(6) 1.0887(11) 1.0 Uiso 0.0046(7) 4
Li Li 0.3293(9) 0.4286(10) 0.6433(16) 1.0 Uiso 0.0046(7) 4

loop_
_atom_type_symbol
_atom_type_number_in_cell
_atom_type_scat_dispersion_real
_atom_type_scat_dispersion_imag
_atom_type_scat_Cromer_Mann_a1
_atom_type_scat_Cromer_Mann_a2
_atom_type_scat_Cromer_Mann_a3
_atom_type_scat_Cromer_Mann_a4
_atom_type_scat_Cromer_Mann_b1
_atom_type_scat_Cromer_Mann_b2
_atom_type_scat_Cromer_Mann_b3
_atom_type_scat_Cromer_Mann_b4
_atom_type_scat_Cromer_Mann_c
_atom_type_scat_source
Ca 4.0 0.000 0.000 8.62660 10.4421 7.38730 0.65990 1.58990 85.7484 1.02110 178.437 1.37510 International_Tables_Vol_C
P 4.0 0.000 0.000 6.43450 1.90670 4.17910 27.1570 1.78000 0.52600 1.49080 68.1645 1.11490 International_Tables_Vol_C
O 24.0 0.000 0.000 3.04850 13.2771 2.28680 5.70110 1.54630 0.32390 0.86700 32.9089 0.25080 International_Tables_Vol_C
C 8.0 0.000 0.000 2.31000 20.8439 1.02000 10.2075 1.58860 0.56870 0.86500 51.6512 0.21560 International_Tables_Vol_C
Li 4.0 0.000 0.000 1.12820 3.95460 0.75080 1.05240 0.61750 85.3905 0.46530 168.261 0.03770 International_Tables_Vol_C

loop_
_geom_angle_atom_site_label_1
_geom_angle_atom_site_label_2
_geom_angle_atom_site_label_3
_geom_angle
_geom_angle_site_symmetry_1
_geom_angle_site_symmetry_3
_geom_angle_publ_flag
O1 Ca O2 88.23(23) 1_555 -2_565 n
O1 Ca O3 83.40(21) 1_555 -1_656 n
O1 Ca O4 86.18(23) 1_555 1_556 n
O1 Ca O4 84.80(22) 1_555 -1_656 n
O1 Ca O5 85.65(22) 1_555 1_555 n
O1 Ca O5 149.12(23) 1_555 2_547 n
O1 Ca O6 135.62(25) 1_555 1_555 n
O1 Ca Li 33.63(18) 1_555 1_555 n
O1 Ca Li 94.86(27) 1_555 2_546 n
O2 Ca O3 69.80(18) -2_565 -1_656 n
O2 Ca O4 152.46(22) -2_565 1_556 n
O2 Ca O4 136.38(20) -2_565 -1_656 n
O2 Ca O5 77.88(21) -2_565 1_555 n
O2 Ca O5 113.25(23) -2_565 2_547 n
O2 Ca O6 85.39(23) -2_565 1_555 n
O2 Ca Li 68.41(21) -2_565 1_555 n
O2 Ca Li 36.26(17) -2_565 2_546 n
O3 Ca O4 135.93(23) -1_656 1_556 n
O3 Ca O4 66.64(18) -1_656 -1_656 n
O3 Ca O5 146.08(22) -1_656 1_555 n
O3 Ca O5 83.75(24) -1_656 2_547 n
O3 Ca O6 133.81(23) -1_656 1_555 n
O3 Ca Li 101.14(23) -1_656 1_555 n
O3 Ca Li 36.00(18) -1_656 2_546 n
O4 Ca O4 69.84(23) 1_556 -1_656 n
O4 Ca O5 74.83(21) 1_556 1_555 n
O4 Ca O5 83.78(23) 1_556 2_547 n
O4 Ca O6 79.97(24) 1_556 1_555 n
O4 Ca Li 92.98(21) 1_556 1_555 n
O4 Ca Li 171.26(25) 1_556 2_546 n
O4 Ca O5 143.88(22) -1_656 1_555 n
O4 Ca O5 64.33(21) -1_656 2_547 n
O4 Ca O6 127.60(25) -1_656 1_555 n
O4 Ca Li 118.01(23) -1_656 1_555 n
O4 Ca Li 101.58(22) -1_656 2_546 n
O5 Ca O5 119.36(11) 1_555 2_547 n
O5 Ca O6 50.08(15) 1_555 1_555 n
O5 Ca Li 56.03(25) 1_555 1_555 n
O5 Ca Li 113.89(24) 1_555 2_546 n
O5 Ca O6 70.83(18) 2_547 1_555 n
O5 Ca Li 175.08(28) 2_547 1_555 n
O5 Ca Li 91.01(26) 2_547 2_546 n
O6 Ca Li 105.01(27) 1_555 1_555 n
O6 Ca Li 104.98(23) 1_555 2_546 n
Li Ca Li 92.66(15) 1_555 2_546 n
O1 P O2 113.1(4) 1_555 1_555 n
O1 P O3 111.6(4) 1_555 1_555 n
O1 P C1 106.33(33) 1_555 1_555 n
O2 P O3 113.2(4) 1_555 1_555 n
O2 P C1 106.22(32) 1_555 1_555 n
O3 P C1 105.81(33) 1_555 1_555 n
Ca O1 P 137.3(4) 1_555 1_555 n
Ca O1 Li 106.4(4) 1_555 1_555 n
P O1 Li 114.5(5) 1_555 1_555 n
Ca O2 P 131.8(4) -2_665 1_555 n
Ca O2 Li 99.80(31) -2_665 -1_666 n
P O2 Li 126.3(4) 1_555 -1_666 n
Ca O3 P 116.88(34) -1_656 1_555 n
Ca O3 Li 93.0(4) -1_656 -2_665 n
P O3 Li 128.6(5) 1_555 -2_665 n
P C1 O4 107.7(4) 1_555 1_555 n
P C1 C2 108.5(6) 1_555 -2_664 n
O4 C1 C2 111.0(5) 1_555 -2_664 n
Ca O4 Ca 110.16(23) 1_554 -1_656 n
Ca O4 C1 125.4(4) 1_554 1_555 n
Ca O4 C1 101.5(5) -1_656 1_555 n
C1 C2 O5 119.2(5) -2_566 1_555 n
C1 C2 O6 120.5(5) -2_566 1_555 n
O5 C2 O6 119.1(6) 1_555 1_555 n
Ca O5 Ca 153.87(28) 1_555 2_557 n
Ca O5 C2 86.1(4) 1_555 1_555 n
Ca O5 C2 116.8(5) 2_557 1_555 n
Ca O6 C2 102.4(4) 1_555 1_555 n
Ca O6 Li 121.6(4) 1_555 2_547 n
C2 O6 Li 120.0(7) 1_555 2_547 n
Ca Li Ca 123.78(29) 1_555 2_556 n
Ca Li O1 39.96(23) 1_555 1_555 n
Ca Li O2 158.0(5) 1_555 -1_666 n
Ca Li O3 87.2(4) 1_555 -2_565 n
Ca Li O6 103.7(4) 1_555 2_557 n
Ca Li O1 122.6(5) 2_556 1_555 n
Ca Li O2 43.94(22) 2_556 -1_666 n
Ca Li O3 51.02(28) 2_556 -2_565 n
Ca Li O6 125.3(4) 2_556 2_557 n
O1 Li O2 124.5(6) 1_555 -1_666 n
O1 Li O3 117.1(5) 1_555 -2_565 n
O1 Li O6 110.9(5) 1_555 2_557 n
O2 Li O3 91.4(4) -1_666 -2_565 n
O2 Li O6 97.0(5) -1_666 2_557 n
O3 Li O6 113.6(6) -2_565 2_557 n

loop_
_geom_bond_atom_site_label_1
_geom_bond_atom_site_label_2
_geom_bond_distance
_geom_bond_site_symmetry_2
_geom_bond_publ_flag
Ca Ca 4.246(5) -1_657 n
Ca P 3.568(4) 1_555 n
Ca P 3.553(4) -1_656 n
Ca P 3.553(4) -2_455 n
Ca O1 2.290(6) 1_555 n
Ca O2 2.343(6) -2_455 n
Ca O3 2.590(7) -1_656 n
Ca C1 3.249(7) -1_656 n
Ca O4 2.521(6) 1_556 n
Ca O4 2.657(7) -1_656 n
Ca C2 2.945(7) 1_555 n
Ca C2 3.209(8) 2_547 n
Ca O5 2.742(6) 1_555 n
Ca O5 2.423(6) 2_547 n
Ca O6 2.397(7) 1_555 n
Ca Li 3.421(9) 1_555 n
Ca Li 3.328(9) 2_546 n
Ca Li 3.783(11) 2_547 n
P Ca 3.568(4) 1_555 n
P Ca 3.553(4) -1_656 n
P Ca 3.553(4) -2_555 n
P O1 1.5289(35) 1_555 n
P O2 1.532(4) 1_555 n
P O3 1.527(4) 1_555 n
P C1 1.831(4) 1_555 n
P Li 2.957(10) 1_555 n
P Li 3.156(9) -1_666 n
P Li 3.146(9) -2_555 n
O1 Ca 2.290(6) 1_555 n
O1 P 1.5289(35) 1_555 n
O1 Li 1.975(7) 1_555 n
O2 Ca 2.343(6) -2_555 n
O2 P 1.532(4) 1_555 n
O2 Li 1.997(8) -1_666 n
O3 Ca 2.590(7) -1_656 n
O3 P 1.527(4) 1_555 n
O3 Li 1.959(8) -2_555 n
C1 Ca 3.249(7) -1_656 n
C1 P 1.831(4) 1_555 n
C1 O4 1.415(4) 1_555 n
C1 C2 1.500(4) -2_554 n
O4 Ca 2.521(6) 1_554 n
O4 Ca 2.657(7) -1_656 n
O4 C1 1.415(4) 1_555 n
C2 Ca 2.945(7) 1_555 n
C2 Ca 3.209(8) 2_557 n
C2 C1 1.500(4) -2_456 n
C2 O5 1.278(4) 1_555 n
C2 O6 1.272(4) 1_555 n
C2 Li 2.790(12) 2_547 n
O5 Ca 2.742(6) 1_555 n
O5 Ca 2.423(6) 2_557 n
O5 C2 1.278(4) 1_555 n
O6 Ca 2.397(7) 1_555 n
O6 C2 1.272(4) 1_555 n
O6 Li 1.927(8) 2_547 n
Li Ca 3.421(9) 1_555 n
Li Ca 3.328(9) 2_556 n
Li Ca 3.783(11) 2_557 n
Li P 2.957(10) 1_555 n
Li P 3.156(9) -1_666 n
Li P 3.146(9) -2_455 n
Li O1 1.975(7) 1_555 n
Li O2 1.997(8) -1_666 n
Li O3 1.959(8) -2_455 n
Li C2 2.790(12) 2_557 n
Li O6 1.927(8) 2_557 n
